data_1576928
loop_
_publ_author_name
'Ludwig, Moritz'
'Voigtland, Johannes'
'Vasko, Petra'
'Stigler, Sebastian'
'Inoue, Shigeyoshi'

_publ_section_title
;
 Alumanyl silanides as multifunctional reagents for olefin cycloaddition,
 CO hydrosilylation, and reductive CO coupling.
;
_journal_issue 11
_journal_name_full 'Chemical science'
_journal_page_first 5463
_journal_page_last 5473
_journal_paper_doi 10.1039/d5sc09910b
_journal_volume 17
_journal_year 2026
_chemical_formula_sum 'C65 H110 Al N3 Na O3 Si3'
_chemical_formula_weight 1115.79
_chemical_name_systematic 5
_space_group_crystal_system triclinic
_space_group_IT_number 2
_space_group_name_Hall '-P 1'
_space_group_name_H-M_alt 'P -1'
_atom_sites_solution_hydrogens mixed
_atom_sites_solution_primary direct
_audit_creation_method
;FinalCif V155 by Daniel Kratzert, Freiburg 2025, 
https://dkratzert.de/finalcif.html
;
_audit_update_record
;
2025-11-03 deposited with the CCDC.	2026-01-15 downloaded from the CCDC.
;
_cell_angle_alpha 91.518(3)
_cell_angle_beta 92.963(3)
_cell_angle_gamma 115.278(3)
_cell_formula_units_Z 2
_cell_length_a 13.4662(11)
_cell_length_b 15.2603(14)
_cell_length_c 18.1791(16)
_cell_measurement_reflns_used 9285
_cell_measurement_temperature 100(2)
_cell_measurement_theta_max 25.6485
_cell_measurement_theta_min 2.6225
_cell_volume 3368.7(5)
_computing_cell_refinement 'SAINT V8.40B'
_computing_data_collection 'Bruker BIS V6.2.16/2021-10-23 and APEX4 2021.10-0'
_computing_data_reduction 'SAINT V8.40B'
_computing_structure_refinement 'SHELXL-2016/6 (Sheldrick, 2016)'
_computing_structure_solution 'SHELXT 2018/2 (Sheldrick, 2018)'
_diffrn_ambient_temperature 100(2)
_diffrn_detector "'CMOS plate'"
_diffrn_detector_area_resol_mean 16
_diffrn_measured_fraction_theta_full 0.992
_diffrn_measured_fraction_theta_max 0.991
_diffrn_measurement_device "'\k-geometry diffractometer'"
_diffrn_measurement_device_type "'Bruker Photon CMOS'"
_diffrn_measurement_method "'phi- and omega-rotation'"
_diffrn_radiation_monochromator "'Helios optic'"
_diffrn_radiation_probe x-ray
_diffrn_radiation_source "'TXS rotating anode'"
_diffrn_radiation_type MoK\a
_diffrn_radiation_wavelength 0.71073
_diffrn_reflns_av_R_equivalents 0.0524
_diffrn_reflns_av_unetI/netI 0.0310
_diffrn_reflns_Laue_measured_fraction_full 0.992
_diffrn_reflns_Laue_measured_fraction_max 0.991
_diffrn_reflns_limit_h_max 16
_diffrn_reflns_limit_h_min -16
_diffrn_reflns_limit_k_max 18
_diffrn_reflns_limit_k_min -18
_diffrn_reflns_limit_l_max 22
_diffrn_reflns_limit_l_min -22
_diffrn_reflns_number 147796
_diffrn_reflns_point_group_measured_fraction_full 0.992
_diffrn_reflns_point_group_measured_fraction_max 0.991
_diffrn_reflns_theta_full 25.242
_diffrn_reflns_theta_max 25.671
_diffrn_reflns_theta_min 2.247
_diffrn_source_current 50.0
_diffrn_source_voltage 50.0
_exptl_absorpt_coefficient_mu 0.133
_exptl_absorpt_correction_T_max 0.7453
_exptl_absorpt_correction_T_min 0.7081
_exptl_absorpt_correction_type multi-scan
_exptl_absorpt_process_details
;SADABS-2016/2 - Bruker AXS area detector scaling and absorption correction: 
Krause, L., Herbst-Irmer, R., Sheldrick G.M. & Stalke D., J. Appl. Cryst. 48 
(2015) 3-10
;
_exptl_crystal_colour colourless
_exptl_crystal_density_diffrn 1.100
_exptl_crystal_description block
_exptl_crystal_F_000 1222
_exptl_crystal_size_max 0.535
_exptl_crystal_size_mid 0.474
_exptl_crystal_size_min 0.287
_refine_diff_density_max 0.510
_refine_diff_density_min -0.439
_refine_diff_density_rms 0.055
_refine_ls_extinction_method none
_refine_ls_goodness_of_fit_ref 1.055
_refine_ls_hydrogen_treatment mixed
_refine_ls_matrix_type full
_refine_ls_number_parameters 748
_refine_ls_number_reflns 12671
_refine_ls_number_restraints 79
_refine_ls_restrained_S_all 1.055
_refine_ls_R_factor_all 0.0374
_refine_ls_R_factor_gt 0.0363
_refine_ls_shift/su_max 0.001
_refine_ls_shift/su_mean 0.000
_refine_ls_structure_factor_coef Fsqd
_refine_ls_weighting_details 'w=1/[\s^2^(Fo^2^)+(0.0585P)^2^+1.1983P] where P=(Fo^2^+2Fc^2^)/3'
_refine_ls_weighting_scheme calc
_refine_ls_wR_factor_gt 0.0996
_refine_ls_wR_factor_ref 0.1008
_reflns_Friedel_coverage 0.000
_reflns_number_gt 12141
_reflns_number_total 12671
_reflns_threshold_expression 'I > 2\s(I)'
_cod_data_source_file d5sc09910b3.cif
_cod_data_source_block LudMo13_0m
_cod_database_code 1576928
_shelx_shelxl_version_number 2016/6
_shelx_space_group_comment
;
The symmetry employed for this shelxl refinement is uniquely defined
by the following loop, which should always be used as a source of
symmetry information in preference to the above space-group names.
They are only intended as comments.
;
_shelx_estimated_absorpt_t_min 0.932
_shelx_estimated_absorpt_t_max 0.963

loop_
_space_group_symop_operation_xyz
'x, y, z'
'-x, -y, -z'

loop_
_atom_site_label
_atom_site_type_symbol
_atom_site_fract_x
_atom_site_fract_y
_atom_site_fract_z
_atom_site_U_iso_or_equiv
_atom_site_adp_type
_atom_site_occupancy
_atom_site_site_symmetry_order
_atom_site_calc_flag
_atom_site_refinement_flags_posn
_atom_site_refinement_flags_adp
_atom_site_refinement_flags_occupancy
_atom_site_disorder_assembly
_atom_site_disorder_group
Si1 Si 0.72913(2) 0.47368(2) 0.20527(2) 0.01401(8) Uani 1 1 d . . . . .
Si2 Si 0.88674(2) 0.61393(2) 0.17191(2) 0.01449(8) Uani 1 1 d . . . . .
Si3 Si 0.73402(2) 0.29408(2) 0.39249(2) 0.01381(8) Uani 1 1 d . . . . .
Al1 Al 0.64052(3) 0.32304(2) 0.27924(2) 0.01154(8) Uani 1 1 d . . . . .
Na1 Na 0.39154(4) 0.27132(3) 0.28647(3) 0.01954(11) Uani 1 1 d . . . . .
O1 O 0.56326(6) 0.39409(5) 0.29174(4) 0.01465(16) Uani 1 1 d . . . . .
O2 O 0.34232(7) 0.31436(6) 0.40621(5) 0.02312(19) Uani 1 1 d . . . . .
O3 O 0.27540(8) 0.35237(7) 0.26925(5) 0.0265(2) Uani 1 1 d . . . . .
N1 N 0.52851(7) 0.20750(7) 0.24433(5) 0.01364(18) Uani 1 1 d . . . . .
N2 N 0.54527(8) 0.07055(7) 0.18139(5) 0.01465(19) Uani 1 1 d . . . . .
N3 N 0.38534(8) 0.04702(7) 0.22250(6) 0.0179(2) Uani 1 1 d . . . . .
C1 C 0.63083(9) 0.49385(8) 0.27336(6) 0.0139(2) Uani 1 1 d . . . . .
H1A H 0.678129 0.526504 0.319186 0.017 Uiso 1 1 calc R U . . .
C2 C 0.56133(9) 0.54866(8) 0.25764(6) 0.0149(2) Uani 1 1 d . . . . .
C3 C 0.56916(9) 0.62345(8) 0.30849(7) 0.0175(2) Uani 1 1 d . . . . .
C4 C 0.50938(10) 0.67726(8) 0.29398(7) 0.0219(2) Uani 1 1 d . . . . .
H4 H 0.516340 0.727738 0.328491 0.026 Uiso 1 1 calc R U . . .
C5 C 0.44000(10) 0.65926(9) 0.23061(8) 0.0241(3) Uani 1 1 d . . . . .
C6 C 0.42939(10) 0.58363(9) 0.18232(7) 0.0225(3) Uani 1 1 d . . . . .
H6 H 0.381188 0.569399 0.139139 0.027 Uiso 1 1 calc R U . . .
C7 C 0.48726(9) 0.52739(8) 0.19494(6) 0.0178(2) Uani 1 1 d . . . . .
C8 C 0.63679(10) 0.64606(9) 0.38157(7) 0.0220(2) Uani 1 1 d . . . . .
H8A H 0.715119 0.671917 0.372636 0.033 Uiso 1 1 calc R U . . .
H8B H 0.615557 0.586599 0.408454 0.033 Uiso 1 1 calc R U . . .
H8C H 0.623423 0.694292 0.410884 0.033 Uiso 1 1 calc R U . . .
C9 C 0.37636(12) 0.71910(10) 0.21672(10) 0.0361(3) Uani 1 1 d . . . . .
H9A H 0.362684 0.721241 0.163469 0.054 Uiso 1 1 calc R U . . .
H9B H 0.419221 0.785193 0.238096 0.054 Uiso 1 1 calc R U . . .
H9C H 0.305962 0.689605 0.239588 0.054 Uiso 1 1 calc R U . . .
C10 C 0.46436(10) 0.44423(9) 0.13963(7) 0.0218(2) Uani 1 1 d . . . . .
H10A H 0.386186 0.414784 0.122655 0.033 Uiso 1 1 calc R U . . .
H10B H 0.482931 0.395452 0.162916 0.033 Uiso 1 1 calc R U . . .
H10C H 0.509101 0.468496 0.097453 0.033 Uiso 1 1 calc R U . . .
C11 C 0.49366(9) 0.12060(8) 0.21908(6) 0.0135(2) Uani 1 1 d . . . . .
C12 C 0.47039(10) -0.02602(8) 0.16399(6) 0.0177(2) Uani 1 1 d . . . . .
H12 H 0.486139 -0.073494 0.138844 0.021 Uiso 1 1 calc R U . . .
C13 C 0.37357(10) -0.04021(8) 0.18851(7) 0.0199(2) Uani 1 1 d . . . . .
H13 H 0.308220 -0.099122 0.183737 0.024 Uiso 1 1 calc R U . . .
C14 C 0.65385(9) 0.10950(8) 0.15561(6) 0.0173(2) Uani 1 1 d . . . . .
C15 C 0.68251(11) 0.18118(8) 0.10297(6) 0.0214(2) Uani 1 1 d . . . . .
C16 C 0.78863(12) 0.21634(10) 0.07906(8) 0.0305(3) Uani 1 1 d . . . . .
H16 H 0.811332 0.266741 0.045421 0.037 Uiso 1 1 calc R U . . .
C17 C 0.86200(12) 0.17953(11) 0.10318(9) 0.0352(3) Uani 1 1 d . . . . .
H17 H 0.934462 0.205710 0.086898 0.042 Uiso 1 1 calc R U . . .
C18 C 0.82976(11) 0.10510(10) 0.15068(8) 0.0301(3) Uani 1 1 d . . . . .
H18 H 0.879377 0.078367 0.165172 0.036 Uiso 1 1 calc R U . . .
C19 C 0.72528(10) 0.06819(9) 0.17798(7) 0.0208(2) Uani 1 1 d . . . . .
C20 C 0.59745(11) 0.21130(9) 0.06824(6) 0.0229(3) Uani 1 1 d . . . . .
H20 H 0.560643 0.228968 0.108674 0.027 Uiso 1 1 calc R U . . .
C21 C 0.50952(13) 0.12569(10) 0.02076(7) 0.0307(3) Uani 1 1 d . . . . .
H21A H 0.458077 0.146880 -0.004420 0.046 Uiso 1 1 calc R U . . .
H21B H 0.469251 0.072739 0.052403 0.046 Uiso 1 1 calc R U . . .
H21C H 0.545212 0.102914 -0.015934 0.046 Uiso 1 1 calc R U . . .
C22 C 0.64601(14) 0.29788(10) 0.01938(8) 0.0351(3) Uani 1 1 d . . . . .
H22A H 0.674888 0.279271 -0.023740 0.053 Uiso 1 1 calc R U . . .
H22B H 0.705746 0.352088 0.047558 0.053 Uiso 1 1 calc R U . . .
H22C H 0.588467 0.317665 0.003073 0.053 Uiso 1 1 calc R U . . .
C23 C 0.69216(10) -0.01856(9) 0.22642(7) 0.0223(2) Uani 1 1 d . . . . .
H23 H 0.619558 -0.030793 0.245933 0.027 Uiso 1 1 calc R U . . .
C24 C 0.77505(12) -0.00225(11) 0.29204(8) 0.0338(3) Uani 1 1 d . . . . .
H24A H 0.845076 0.004183 0.274046 0.051 Uiso 1 1 calc R U . . .
H24B H 0.746443 -0.057618 0.323518 0.051 Uiso 1 1 calc R U . . .
H24C H 0.786730 0.057150 0.320578 0.051 Uiso 1 1 calc R U . . .
C25 C 0.67830(12) -0.10947(10) 0.18010(8) 0.0287(3) Uani 1 1 d . . . . .
H25A H 0.623544 -0.121552 0.138815 0.043 Uiso 1 1 calc R U . . .
H25B H 0.653572 -0.165537 0.211029 0.043 Uiso 1 1 calc R U . . .
H25C H 0.748947 -0.099219 0.160981 0.043 Uiso 1 1 calc R U . . .
C26 C 0.29392(9) 0.06157(8) 0.24628(7) 0.0174(2) Uani 1 1 d D . . . .
C27 C 0.22438(10) 0.07683(8) 0.19268(7) 0.0217(2) Uani 1 1 d D . . . .
C28 C 0.13238(11) 0.08620(10) 0.21697(8) 0.0275(3) Uani 1 1 d D . . . .
H28 H 0.084499 0.097651 0.182356 0.033 Uiso 1 1 calc R U . . .
C29 C 0.10992(10) 0.07911(10) 0.29034(8) 0.0278(3) Uani 1 1 d . . . . .
H29 H 0.046846 0.085542 0.305623 0.033 Uiso 1 1 calc R U . . .
C30 C 0.17884(10) 0.06263(9) 0.34201(7) 0.0230(3) Uani 1 1 d . . . . .
H30 H 0.161900 0.057198 0.392257 0.028 Uiso 1 1 calc R U . . .
C31 C 0.27246(9) 0.05397(8) 0.32115(7) 0.0187(2) Uani 1 1 d . . . . .
C35 C 0.34754(10) 0.03299(9) 0.37613(7) 0.0222(2) Uani 1 1 d . . . . .
H35 H 0.423373 0.062316 0.358281 0.027 Uiso 1 1 calc R U . . .
C36 C 0.31155(14) -0.07671(11) 0.37909(9) 0.0385(4) Uani 1 1 d . . . . .
H36A H 0.310026 -0.104244 0.329494 0.058 Uiso 1 1 calc R U . . .
H36B H 0.237901 -0.107308 0.397473 0.058 Uiso 1 1 calc R U . . .
H36C H 0.363739 -0.088643 0.412183 0.058 Uiso 1 1 calc R U . . .
C37 C 0.35381(11) 0.07711(11) 0.45351(7) 0.0293(3) Uani 1 1 d . . . . .
H37A H 0.374981 0.146842 0.451073 0.044 Uiso 1 1 calc R U . . .
H37B H 0.408747 0.066940 0.485121 0.044 Uiso 1 1 calc R U . . .
H37C H 0.281727 0.045878 0.474040 0.044 Uiso 1 1 calc R U . . .
C38 C 0.83863(10) 0.66277(9) 0.08490(7) 0.0210(2) Uani 1 1 d . . . . .
C39 C 0.81734(11) 0.59398(10) 0.01634(7) 0.0276(3) Uani 1 1 d . . . . .
H39A H 0.785089 0.615785 -0.024753 0.041 Uiso 1 1 calc R U . . .
H39B H 0.766359 0.527987 0.027400 0.041 Uiso 1 1 calc R U . . .
H39C H 0.887025 0.594404 0.002759 0.041 Uiso 1 1 calc R U . . .
C40 C 0.72859(10) 0.66803(9) 0.09617(8) 0.0259(3) Uani 1 1 d . . . . .
H40A H 0.703113 0.687528 0.050698 0.039 Uiso 1 1 calc R U . . .
H40B H 0.739111 0.715732 0.136496 0.039 Uiso 1 1 calc R U . . .
H40C H 0.673598 0.604173 0.108468 0.039 Uiso 1 1 calc R U . . .
C41 C 0.92268(11) 0.76432(10) 0.06580(8) 0.0291(3) Uani 1 1 d . . . . .
H41A H 0.993932 0.763215 0.059270 0.044 Uiso 1 1 calc R U . . .
H41B H 0.930898 0.811564 0.105947 0.044 Uiso 1 1 calc R U . . .
H41C H 0.896673 0.782750 0.020036 0.044 Uiso 1 1 calc R U . . .
C42 C 0.94397(10) 0.71443(8) 0.25148(7) 0.0202(2) Uani 1 1 d . . . . .
C43 C 0.86874(11) 0.76670(9) 0.25776(8) 0.0274(3) Uani 1 1 d . . . . .
H43A H 0.875228 0.805961 0.214917 0.041 Uiso 1 1 calc R U . . .
H43B H 0.890893 0.808848 0.302951 0.041 Uiso 1 1 calc R U . . .
H43C H 0.792224 0.718526 0.259416 0.041 Uiso 1 1 calc R U . . .
C44 C 1.06138(11) 0.79265(9) 0.24199(8) 0.0281(3) Uani 1 1 d . . . . .
H44A H 1.113130 0.762957 0.244235 0.042 Uiso 1 1 calc R U . . .
H44B H 1.082308 0.843427 0.281566 0.042 Uiso 1 1 calc R U . . .
H44C H 1.063253 0.821240 0.194149 0.042 Uiso 1 1 calc R U . . .
C45 C 0.94551(11) 0.66917(9) 0.32614(7) 0.0241(3) Uani 1 1 d . . . . .
H45A H 0.871455 0.619826 0.333935 0.036 Uiso 1 1 calc R U . . .
H45B H 0.969239 0.719895 0.365954 0.036 Uiso 1 1 calc R U . . .
H45C H 0.996797 0.639011 0.325972 0.036 Uiso 1 1 calc R U . . .
C46 C 0.99795(10) 0.56988(9) 0.14696(7) 0.0199(2) Uani 1 1 d . . . . .
C47 C 1.05601(10) 0.55475(10) 0.21714(7) 0.0250(3) Uani 1 1 d . . . . .
H47A H 1.105366 0.525738 0.203641 0.038 Uiso 1 1 calc R U . . .
H47B H 1.000895 0.511412 0.248612 0.038 Uiso 1 1 calc R U . . .
H47C H 1.098814 0.617451 0.243939 0.038 Uiso 1 1 calc R U . . .
C48 C 0.94195(11) 0.46983(9) 0.10531(7) 0.0254(3) Uani 1 1 d . . . . .
H48A H 0.907662 0.475859 0.058008 0.038 Uiso 1 1 calc R U . . .
H48B H 0.885454 0.424471 0.134934 0.038 Uiso 1 1 calc R U . . .
H48C H 0.997085 0.445458 0.096455 0.038 Uiso 1 1 calc R U . . .
C49 C 1.08709(10) 0.63888(10) 0.09936(7) 0.0266(3) Uani 1 1 d . . . . .
H49A H 1.140385 0.612498 0.090190 0.040 Uiso 1 1 calc R U . . .
H49B H 1.124974 0.702773 0.125365 0.040 Uiso 1 1 calc R U . . .
H49C H 1.052602 0.645235 0.052246 0.040 Uiso 1 1 calc R U . . .
C50 C 0.66483(11) 0.15928(9) 0.40920(7) 0.0237(3) Uani 1 1 d . . . . .
H50A H 0.588364 0.140950 0.420575 0.036 Uiso 1 1 calc R U . . .
H50B H 0.704312 0.145489 0.450773 0.036 Uiso 1 1 calc R U . . .
H50C H 0.666170 0.121932 0.364876 0.036 Uiso 1 1 calc R U . . .
C51 C 0.72031(10) 0.35993(9) 0.48131(6) 0.0196(2) Uani 1 1 d . . . . .
C52 C 0.59781(12) 0.31893(12) 0.49572(8) 0.0357(3) Uani 1 1 d . . . . .
H52A H 0.556243 0.325896 0.452187 0.054 Uiso 1 1 calc R U . . .
H52B H 0.588212 0.354596 0.538305 0.054 Uiso 1 1 calc R U . . .
H52C H 0.570717 0.250099 0.505872 0.054 Uiso 1 1 calc R U . . .
C53 C 0.76125(12) 0.46924(9) 0.47159(7) 0.0255(3) Uani 1 1 d . . . . .
H53A H 0.838712 0.496977 0.460172 0.038 Uiso 1 1 calc R U . . .
H53B H 0.753971 0.500879 0.517287 0.038 Uiso 1 1 calc R U . . .
H53C H 0.717177 0.479631 0.431101 0.038 Uiso 1 1 calc R U . . .
C54 C 0.78213(12) 0.34544(10) 0.54996(7) 0.0276(3) Uani 1 1 d . . . . .
H54A H 0.758528 0.275881 0.555825 0.041 Uiso 1 1 calc R U . . .
H54B H 0.765766 0.374495 0.593697 0.041 Uiso 1 1 calc R U . . .
H54C H 0.861509 0.376690 0.544106 0.041 Uiso 1 1 calc R U . . .
C55 C 0.88568(9) 0.32166(8) 0.37829(7) 0.0188(2) Uani 1 1 d . . . . .
C56 C 0.88836(11) 0.28932(10) 0.29802(8) 0.0278(3) Uani 1 1 d . . . . .
H56A H 0.869285 0.330097 0.264706 0.042 Uiso 1 1 calc R U . . .
H56B H 0.835138 0.221397 0.288708 0.042 Uiso 1 1 calc R U . . .
H56C H 0.962381 0.295818 0.289398 0.042 Uiso 1 1 calc R U . . .
C57 C 0.96237(10) 0.42986(9) 0.38952(7) 0.0235(3) Uani 1 1 d . . . . .
H57A H 1.035031 0.441894 0.373061 0.035 Uiso 1 1 calc R U . . .
H57B H 0.969410 0.449845 0.441933 0.035 Uiso 1 1 calc R U . . .
H57C H 0.931810 0.467167 0.360768 0.035 Uiso 1 1 calc R U . . .
C58 C 0.93079(12) 0.26616(11) 0.42888(9) 0.0332(3) Uani 1 1 d . . . . .
H58A H 0.885043 0.196269 0.420611 0.050 Uiso 1 1 calc R U . . .
H58B H 0.929492 0.285681 0.480480 0.050 Uiso 1 1 calc R U . . .
H58C H 1.006646 0.281081 0.417850 0.050 Uiso 1 1 calc R U . . .
C59 C 0.24032(10) 0.27330(9) 0.44040(7) 0.0251(3) Uani 1 1 d . . . . .
H59A H 0.179243 0.256348 0.402852 0.038 Uiso 1 1 calc R U . . .
H59B H 0.237997 0.320597 0.476991 0.038 Uiso 1 1 calc R U . . .
H59C H 0.233737 0.214766 0.464838 0.038 Uiso 1 1 calc R U . . .
C60 C 0.37156(11) 0.41198(9) 0.38655(8) 0.0258(3) Uani 1 1 d . . . . .
H60A H 0.445504 0.438416 0.367115 0.031 Uiso 1 1 calc R U . . .
H60B H 0.375651 0.452027 0.431356 0.031 Uiso 1 1 calc R U . . .
C61 C 0.29087(12) 0.41984(10) 0.32962(8) 0.0287(3) Uani 1 1 d . . . . .
H61A H 0.219810 0.404869 0.351289 0.034 Uiso 1 1 calc R U . . .
H61B H 0.319671 0.486635 0.312343 0.034 Uiso 1 1 calc R U . . .
C62 C 0.19607(12) 0.35218(12) 0.21435(9) 0.0345(3) Uani 1 1 d . . . . .
H62A H 0.221200 0.416854 0.194809 0.052 Uiso 1 1 calc R U . . .
H62B H 0.125528 0.335008 0.236177 0.052 Uiso 1 1 calc R U . . .
H62C H 0.186844 0.304569 0.174246 0.052 Uiso 1 1 calc R U . . .
C63 C 1.07902(11) 0.06365(9) 0.55165(7) 0.0247(3) Uani 1 1 d . . . . .
H63 H 1.133234 0.107131 0.587048 0.030 Uiso 1 1 calc R U . . .
C64 C 1.07251(11) -0.02837(10) 0.53738(7) 0.0251(3) Uani 1 1 d . . . . .
H64 H 1.122356 -0.047838 0.563086 0.030 Uiso 1 1 calc R U . . .
C65 C 0.99361(11) -0.09216(9) 0.48576(7) 0.0252(3) Uani 1 1 d . . . . .
H65 H 0.989373 -0.155194 0.476090 0.030 Uiso 1 1 calc R U . . .
C32 C 0.2429(4) 0.0812(3) 0.1100(2) 0.0227(9) Uani 0.617(9) 1 d D U P A 1
H32 H 0.292294 0.049044 0.100361 0.027 Uiso 0.617(9) 1 calc R U P A 1
C33 C 0.3029(4) 0.1873(2) 0.0905(3) 0.0286(8) Uani 0.617(9) 1 d D U P A 1
H33A H 0.315290 0.190259 0.037817 0.043 Uiso 0.617(9) 1 calc R U P A 1
H33B H 0.373873 0.218036 0.119386 0.043 Uiso 0.617(9) 1 calc R U P A 1
H33C H 0.258023 0.221658 0.101917 0.043 Uiso 0.617(9) 1 calc R U P A 1
C34 C 0.1376(3) 0.0298(3) 0.05882(17) 0.0450(10) Uani 0.617(9) 1 d D U P A 1
H34A H 0.157209 0.030705 0.007596 0.068 Uiso 0.617(9) 1 calc R U P A 1
H34B H 0.090294 0.063431 0.063886 0.068 Uiso 0.617(9) 1 calc R U P A 1
H34C H 0.098101 -0.037593 0.072397 0.068 Uiso 0.617(9) 1 calc R U P A 1
C32D C 0.2561(7) 0.0848(4) 0.1140(4) 0.0275(16) Uani 0.383(9) 1 d D U P A 2
H32D H 0.329646 0.083643 0.112538 0.033 Uiso 0.383(9) 1 calc R U P A 2
C33D C 0.2629(8) 0.1783(5) 0.0816(5) 0.0354(15) Uani 0.383(9) 1 d D U P A 2
H33D H 0.289435 0.183175 0.032054 0.053 Uiso 0.383(9) 1 calc R U P A 2
H33E H 0.313824 0.234171 0.113212 0.053 Uiso 0.383(9) 1 calc R U P A 2
H33F H 0.189675 0.177670 0.078851 0.053 Uiso 0.383(9) 1 calc R U P A 2
C34D C 0.1704(5) -0.0038(4) 0.0688(3) 0.0398(16) Uani 0.383(9) 1 d D U P A 2
H34D H 0.190295 -0.001161 0.017516 0.060 Uiso 0.383(9) 1 calc R U P A 2
H34E H 0.097762 -0.003795 0.070384 0.060 Uiso 0.383(9) 1 calc R U P A 2
H34F H 0.168279 -0.063183 0.089476 0.060 Uiso 0.383(9) 1 calc R U P A 2
H1 H 0.6741(13) 0.4506(11) 0.1360(8) 0.026(4) Uiso 1 1 d . . . . .

loop_
_atom_site_aniso_label
_atom_site_aniso_U_11
_atom_site_aniso_U_22
_atom_site_aniso_U_33
_atom_site_aniso_U_23
_atom_site_aniso_U_13
_atom_site_aniso_U_12
Si1 0.01350(15) 0.01165(15) 0.01683(15) 0.00256(11) 0.00429(11) 0.00488(12)
Si2 0.01342(15) 0.01227(15) 0.01646(15) 0.00280(11) 0.00350(11) 0.00388(12)
Si3 0.01290(15) 0.01281(15) 0.01505(15) 0.00083(11) -0.00065(11) 0.00506(12)
Al1 0.01114(15) 0.01040(15) 0.01321(16) 0.00057(12) 0.00149(12) 0.00469(12)
Na1 0.0144(2) 0.0158(2) 0.0281(3) 0.00050(18) 0.00438(18) 0.00598(18)
O1 0.0136(4) 0.0099(4) 0.0208(4) 0.0038(3) 0.0055(3) 0.0046(3)
O2 0.0195(4) 0.0203(4) 0.0307(5) 0.0032(4) 0.0083(4) 0.0089(3)
O3 0.0254(5) 0.0263(5) 0.0334(5) 0.0045(4) 0.0066(4) 0.0156(4)
N1 0.0144(4) 0.0125(4) 0.0136(4) 0.0014(3) 0.0013(3) 0.0053(4)
N2 0.0166(5) 0.0114(4) 0.0155(4) 0.0000(3) 0.0012(4) 0.0056(4)
N3 0.0151(5) 0.0105(4) 0.0262(5) 0.0001(4) 0.0030(4) 0.0034(4)
C1 0.0129(5) 0.0105(5) 0.0176(5) 0.0015(4) 0.0024(4) 0.0040(4)
C2 0.0134(5) 0.0118(5) 0.0196(5) 0.0042(4) 0.0044(4) 0.0051(4)
C3 0.0155(5) 0.0142(5) 0.0230(6) 0.0030(4) 0.0045(4) 0.0061(4)
C4 0.0210(6) 0.0148(5) 0.0323(7) 0.0016(5) 0.0054(5) 0.0096(5)
C5 0.0180(6) 0.0178(6) 0.0390(7) 0.0092(5) 0.0040(5) 0.0093(5)
C6 0.0163(5) 0.0215(6) 0.0287(6) 0.0081(5) -0.0003(5) 0.0070(5)
C7 0.0141(5) 0.0159(5) 0.0216(6) 0.0046(4) 0.0032(4) 0.0042(4)
C8 0.0254(6) 0.0220(6) 0.0214(6) -0.0034(5) 0.0018(5) 0.0130(5)
C9 0.0284(7) 0.0259(7) 0.0601(10) 0.0083(6) -0.0014(6) 0.0178(6)
C10 0.0176(6) 0.0219(6) 0.0229(6) -0.0006(5) -0.0021(4) 0.0061(5)
C11 0.0144(5) 0.0136(5) 0.0127(5) 0.0031(4) 0.0008(4) 0.0060(4)
C12 0.0229(6) 0.0114(5) 0.0183(5) -0.0011(4) -0.0013(4) 0.0071(4)
C13 0.0216(6) 0.0106(5) 0.0250(6) -0.0006(4) -0.0015(5) 0.0051(4)
C14 0.0190(6) 0.0151(5) 0.0168(5) -0.0027(4) 0.0039(4) 0.0062(4)
C15 0.0302(6) 0.0158(5) 0.0175(6) -0.0022(4) 0.0072(5) 0.0088(5)
C16 0.0377(8) 0.0219(6) 0.0292(7) 0.0015(5) 0.0182(6) 0.0084(6)
C17 0.0275(7) 0.0314(7) 0.0450(8) -0.0026(6) 0.0193(6) 0.0095(6)
C18 0.0242(6) 0.0290(7) 0.0398(8) -0.0056(6) 0.0072(6) 0.0140(6)
C19 0.0209(6) 0.0195(6) 0.0224(6) -0.0044(5) 0.0018(5) 0.0095(5)
C20 0.0373(7) 0.0177(6) 0.0147(5) 0.0022(4) 0.0053(5) 0.0123(5)
C21 0.0480(8) 0.0246(6) 0.0196(6) -0.0014(5) -0.0035(6) 0.0166(6)
C22 0.0569(9) 0.0260(7) 0.0222(6) 0.0087(5) 0.0098(6) 0.0163(7)
C23 0.0225(6) 0.0220(6) 0.0254(6) -0.0013(5) -0.0022(5) 0.0130(5)
C24 0.0348(8) 0.0325(7) 0.0376(8) -0.0039(6) -0.0128(6) 0.0196(6)
C25 0.0308(7) 0.0226(6) 0.0362(7) -0.0032(5) -0.0019(6) 0.0156(5)
C26 0.0134(5) 0.0095(5) 0.0262(6) 0.0010(4) 0.0014(4) 0.0019(4)
C27 0.0209(6) 0.0143(5) 0.0277(6) 0.0042(5) 0.0001(5) 0.0053(5)
C28 0.0205(6) 0.0267(6) 0.0354(7) 0.0045(5) -0.0040(5) 0.0108(5)
C29 0.0155(6) 0.0290(7) 0.0387(7) 0.0003(6) 0.0024(5) 0.0092(5)
C30 0.0172(6) 0.0215(6) 0.0265(6) 0.0001(5) 0.0032(5) 0.0047(5)
C31 0.0139(5) 0.0120(5) 0.0254(6) 0.0012(4) 0.0000(4) 0.0010(4)
C35 0.0182(6) 0.0222(6) 0.0242(6) 0.0030(5) -0.0008(5) 0.0069(5)
C36 0.0508(9) 0.0265(7) 0.0379(8) 0.0038(6) -0.0122(7) 0.0179(7)
C37 0.0222(6) 0.0364(7) 0.0246(6) 0.0009(5) -0.0012(5) 0.0085(6)
C38 0.0200(6) 0.0180(6) 0.0224(6) 0.0084(5) 0.0035(5) 0.0051(5)
C39 0.0287(7) 0.0305(7) 0.0192(6) 0.0061(5) 0.0022(5) 0.0082(5)
C40 0.0228(6) 0.0231(6) 0.0320(7) 0.0107(5) 0.0014(5) 0.0097(5)
C41 0.0268(7) 0.0230(6) 0.0332(7) 0.0148(5) 0.0059(5) 0.0053(5)
C42 0.0197(6) 0.0150(5) 0.0232(6) -0.0007(4) 0.0015(5) 0.0049(5)
C43 0.0309(7) 0.0206(6) 0.0327(7) -0.0017(5) 0.0050(5) 0.0128(5)
C44 0.0230(6) 0.0177(6) 0.0352(7) -0.0015(5) -0.0008(5) 0.0013(5)
C45 0.0250(6) 0.0237(6) 0.0205(6) -0.0030(5) -0.0002(5) 0.0079(5)
C46 0.0174(5) 0.0198(6) 0.0228(6) 0.0032(5) 0.0071(5) 0.0074(5)
C47 0.0213(6) 0.0277(6) 0.0298(7) 0.0061(5) 0.0056(5) 0.0134(5)
C48 0.0259(6) 0.0225(6) 0.0292(7) -0.0002(5) 0.0104(5) 0.0108(5)
C49 0.0200(6) 0.0287(7) 0.0294(7) 0.0060(5) 0.0114(5) 0.0077(5)
C50 0.0236(6) 0.0165(6) 0.0267(6) 0.0040(5) -0.0027(5) 0.0048(5)
C51 0.0205(6) 0.0212(6) 0.0157(5) 0.0000(4) 0.0007(4) 0.0077(5)
C52 0.0243(7) 0.0486(9) 0.0285(7) -0.0085(6) 0.0072(5) 0.0102(6)
C53 0.0368(7) 0.0244(6) 0.0215(6) -0.0012(5) 0.0025(5) 0.0191(6)
C54 0.0368(7) 0.0225(6) 0.0181(6) 0.0012(5) -0.0041(5) 0.0082(5)
C55 0.0148(5) 0.0170(6) 0.0255(6) -0.0001(4) -0.0012(4) 0.0078(5)
C56 0.0209(6) 0.0286(7) 0.0347(7) -0.0074(5) 0.0054(5) 0.0114(5)
C57 0.0174(6) 0.0212(6) 0.0268(6) -0.0009(5) 0.0022(5) 0.0036(5)
C58 0.0250(7) 0.0310(7) 0.0490(9) 0.0060(6) -0.0050(6) 0.0179(6)
C59 0.0211(6) 0.0248(6) 0.0274(6) 0.0030(5) 0.0080(5) 0.0070(5)
C60 0.0246(6) 0.0175(6) 0.0351(7) 0.0009(5) 0.0126(5) 0.0077(5)
C61 0.0318(7) 0.0238(6) 0.0375(7) 0.0066(5) 0.0162(6) 0.0168(6)
C62 0.0238(7) 0.0416(8) 0.0429(8) 0.0103(6) 0.0062(6) 0.0178(6)
C63 0.0277(6) 0.0245(6) 0.0201(6) 0.0011(5) 0.0007(5) 0.0096(5)
C64 0.0292(7) 0.0275(6) 0.0221(6) 0.0057(5) 0.0013(5) 0.0153(5)
C65 0.0334(7) 0.0208(6) 0.0239(6) 0.0031(5) 0.0039(5) 0.0136(5)
C32 0.0251(16) 0.0186(15) 0.0247(15) 0.0069(12) 0.0000(12) 0.0095(11)
C33 0.0296(19) 0.0227(13) 0.0298(17) 0.0063(10) 0.0001(15) 0.0076(13)
C34 0.0445(17) 0.0348(18) 0.0318(14) 0.0028(12) -0.0105(12) -0.0044(13)
C32D 0.028(2) 0.020(2) 0.026(2) 0.002(2) -0.0071(19) 0.0033(19)
C33D 0.045(4) 0.029(2) 0.031(2) 0.0102(18) -0.006(3) 0.014(3)
C34D 0.046(3) 0.029(2) 0.024(2) -0.0008(17) 0.0000(18) -0.001(2)

loop_
_atom_type_symbol
_atom_type_description
_atom_type_scat_dispersion_real
_atom_type_scat_dispersion_imag
_atom_type_scat_source
C C 0.0033 0.0016 'International Tables Vol C Tables 4.2.6.8 and 6.1.1.4'
H H 0.0000 0.0000 'International Tables Vol C Tables 4.2.6.8 and 6.1.1.4'
N N 0.0061 0.0033 'International Tables Vol C Tables 4.2.6.8 and 6.1.1.4'
O O 0.0106 0.0060 'International Tables Vol C Tables 4.2.6.8 and 6.1.1.4'
Na Na 0.0362 0.0249 'International Tables Vol C Tables 4.2.6.8 and 6.1.1.4'
Si Si 0.0817 0.0704 'International Tables Vol C Tables 4.2.6.8 and 6.1.1.4'
Al Al 0.0645 0.0514 'International Tables Vol C Tables 4.2.6.8 and 6.1.1.4'

loop_
_geom_angle_atom_site_label_1
_geom_angle_atom_site_label_2
_geom_angle_atom_site_label_3
_geom_angle
_geom_angle_site_symmetry_1
_geom_angle_site_symmetry_3
_geom_angle_publ_flag
C1 Si1 Si2 117.89(3) . . ?
C1 Si1 Al1 71.10(3) . . ?
Si2 Si1 Al1 151.622(17) . . ?
C1 Si1 H1 107.2(6) . . ?
Si2 Si1 H1 96.6(6) . . ?
Al1 Si1 H1 106.4(6) . . ?
C42 Si2 C46 110.66(5) . . ?
C42 Si2 C38 110.18(5) . . ?
C46 Si2 C38 110.29(5) . . ?
C42 Si2 Si1 112.01(4) . . ?
C46 Si2 Si1 106.93(4) . . ?
C38 Si2 Si1 106.66(4) . . ?
C50 Si3 C55 104.93(5) . . ?
C50 Si3 C51 105.85(6) . . ?
C55 Si3 C51 111.90(5) . . ?
C50 Si3 Al1 108.19(4) . . ?
C55 Si3 Al1 111.64(4) . . ?
C51 Si3 Al1 113.70(4) . . ?
O1 Al1 N1 99.69(4) . . ?
O1 Al1 Si3 117.00(3) . . ?
N1 Al1 Si3 108.72(3) . . ?
O1 Al1 Si1 72.98(3) . . ?
N1 Al1 Si1 125.46(3) . . ?
Si3 Al1 Si1 122.938(16) . . ?
O1 Al1 Na1 46.05(3) . . ?
N1 Al1 Na1 55.52(3) . . ?
Si3 Al1 Na1 116.019(16) . . ?
Si1 Al1 Na1 108.950(15) . . ?
O1 Na1 O3 103.27(3) . . ?
O1 Na1 O2 95.95(3) . . ?
O3 Na1 O2 69.51(3) . . ?
O1 Na1 N1 70.12(3) . . ?
O3 Na1 N1 153.73(4) . . ?
O2 Na1 N1 135.32(3) . . ?
O1 Na1 C60 78.02(3) . . ?
O3 Na1 C60 52.60(4) . . ?
O2 Na1 C60 29.68(3) . . ?
N1 Na1 C60 142.57(4) . . ?
O1 Na1 C26 135.41(3) . . ?
O3 Na1 C26 117.06(4) . . ?
O2 Na1 C26 114.76(3) . . ?
N1 Na1 C26 65.29(3) . . ?
C60 Na1 C26 141.96(4) . . ?
O1 Na1 C31 140.05(3) . . ?
O3 Na1 C31 115.43(4) . . ?
O2 Na1 C31 88.88(3) . . ?
N1 Na1 C31 78.70(3) . . ?
C60 Na1 C31 117.72(4) . . ?
C26 Na1 C31 26.65(3) . . ?
O1 Na1 Al1 35.17(2) . . ?
O3 Na1 Al1 136.86(3) . . ?
O2 Na1 Al1 114.16(3) . . ?
N1 Na1 Al1 36.08(2) . . ?
C60 Na1 Al1 108.03(3) . . ?
C26 Na1 Al1 100.62(3) . . ?
C31 Na1 Al1 107.68(3) . . ?
C1 O1 Al1 108.84(6) . . ?
C1 O1 Na1 145.94(6) . . ?
Al1 O1 Na1 98.78(4) . . ?
C59 O2 C60 112.64(9) . . ?
C59 O2 Na1 130.05(8) . . ?
C60 O2 Na1 91.87(7) . . ?
C62 O3 C61 111.71(10) . . ?
C62 O3 Na1 136.84(9) . . ?
C61 O3 Na1 111.44(8) . . ?
C11 N1 Al1 151.28(8) . . ?
C11 N1 Na1 119.79(7) . . ?
Al1 N1 Na1 88.40(4) . . ?
C12 N2 C11 110.41(9) . . ?
C12 N2 C14 121.20(9) . . ?
C11 N2 C14 128.09(9) . . ?
C13 N3 C11 111.38(9) . . ?
C13 N3 C26 122.51(9) . . ?
C11 N3 C26 125.39(9) . . ?
O1 C1 C2 111.59(8) . . ?
O1 C1 Si1 100.76(6) . . ?
C2 C1 Si1 125.87(8) . . ?
O1 C1 H1A 105.7 . . ?
C2 C1 H1A 105.7 . . ?
Si1 C1 H1A 105.7 . . ?
C7 C2 C3 117.90(10) . . ?
C7 C2 C1 123.01(10) . . ?
C3 C2 C1 119.08(10) . . ?
C4 C3 C2 120.18(11) . . ?
C4 C3 C8 117.00(10) . . ?
C2 C3 C8 122.76(10) . . ?
C5 C4 C3 121.98(11) . . ?
C5 C4 H4 119.0 . . ?
C3 C4 H4 119.0 . . ?
C6 C5 C4 117.66(11) . . ?
C6 C5 C9 121.79(12) . . ?
C4 C5 C9 120.53(12) . . ?
C5 C6 C7 122.24(11) . . ?
C5 C6 H6 118.9 . . ?
C7 C6 H6 118.9 . . ?
C6 C7 C2 119.91(11) . . ?
C6 C7 C10 116.89(11) . . ?
C2 C7 C10 123.19(10) . . ?
C3 C8 H8A 109.5 . . ?
C3 C8 H8B 109.5 . . ?
H8A C8 H8B 109.5 . . ?
C3 C8 H8C 109.5 . . ?
H8A C8 H8C 109.5 . . ?
H8B C8 H8C 109.5 . . ?
C5 C9 H9A 109.5 . . ?
C5 C9 H9B 109.5 . . ?
H9A C9 H9B 109.5 . . ?
C5 C9 H9C 109.5 . . ?
H9A C9 H9C 109.5 . . ?
H9B C9 H9C 109.5 . . ?
C7 C10 H10A 109.5 . . ?
C7 C10 H10B 109.5 . . ?
H10A C10 H10B 109.5 . . ?
C7 C10 H10C 109.5 . . ?
H10A C10 H10C 109.5 . . ?
H10B C10 H10C 109.5 . . ?
N1 C11 N3 125.80(10) . . ?
N1 C11 N2 132.29(10) . . ?
N3 C11 N2 101.90(9) . . ?
C13 C12 N2 108.68(10) . . ?
C13 C12 H12 125.7 . . ?
N2 C12 H12 125.7 . . ?
C12 C13 N3 107.63(10) . . ?
C12 C13 H13 126.2 . . ?
N3 C13 H13 126.2 . . ?
C19 C14 C15 121.60(11) . . ?
C19 C14 N2 118.73(10) . . ?
C15 C14 N2 119.36(10) . . ?
C16 C15 C14 117.36(12) . . ?
C16 C15 C20 121.24(11) . . ?
C14 C15 C20 121.13(11) . . ?
C17 C16 C15 121.61(13) . . ?
C17 C16 H16 119.2 . . ?
C15 C16 H16 119.2 . . ?
C18 C17 C16 119.98(12) . . ?
C18 C17 H17 120.0 . . ?
C16 C17 H17 120.0 . . ?
C17 C18 C19 121.12(13) . . ?
C17 C18 H18 119.4 . . ?
C19 C18 H18 119.4 . . ?
C18 C19 C14 118.05(12) . . ?
C18 C19 C23 118.40(11) . . ?
C14 C19 C23 123.43(11) . . ?
C15 C20 C22 113.77(12) . . ?
C15 C20 C21 109.82(10) . . ?
C22 C20 C21 107.96(11) . . ?
C15 C20 H20 108.4 . . ?
C22 C20 H20 108.4 . . ?
C21 C20 H20 108.4 . . ?
C20 C21 H21A 109.5 . . ?
C20 C21 H21B 109.5 . . ?
H21A C21 H21B 109.5 . . ?
C20 C21 H21C 109.5 . . ?
H21A C21 H21C 109.5 . . ?
H21B C21 H21C 109.5 . . ?
C20 C22 H22A 109.5 . . ?
C20 C22 H22B 109.5 . . ?
H22A C22 H22B 109.5 . . ?
C20 C22 H22C 109.5 . . ?
H22A C22 H22C 109.5 . . ?
H22B C22 H22C 109.5 . . ?
C19 C23 C24 113.08(11) . . ?
C19 C23 C25 109.94(10) . . ?
C24 C23 C25 109.02(10) . . ?
C19 C23 H23 108.2 . . ?
C24 C23 H23 108.2 . . ?
C25 C23 H23 108.2 . . ?
C23 C24 H24A 109.5 . . ?
C23 C24 H24B 109.5 . . ?
H24A C24 H24B 109.5 . . ?
C23 C24 H24C 109.5 . . ?
H24A C24 H24C 109.5 . . ?
H24B C24 H24C 109.5 . . ?
C23 C25 H25A 109.5 . . ?
C23 C25 H25B 109.5 . . ?
H25A C25 H25B 109.5 . . ?
C23 C25 H25C 109.5 . . ?
H25A C25 H25C 109.5 . . ?
H25B C25 H25C 109.5 . . ?
C31 C26 C27 122.44(11) . . ?
C31 C26 N3 119.02(10) . . ?
C27 C26 N3 118.41(11) . . ?
C31 C26 Na1 82.94(7) . . ?
C27 C26 Na1 88.19(7) . . ?
N3 C26 Na1 102.95(7) . . ?
C28 C27 C26 117.30(12) . . ?
C28 C27 C32D 124.8(4) . . ?
C26 C27 C32D 117.9(4) . . ?
C28 C27 C32 119.0(2) . . ?
C26 C27 C32 123.7(2) . . ?
C29 C28 C27 121.16(12) . . ?
C29 C28 H28 119.4 . . ?
C27 C28 H28 119.4 . . ?
C28 C29 C30 120.49(12) . . ?
C28 C29 H29 119.8 . . ?
C30 C29 H29 119.8 . . ?
C29 C30 C31 120.87(12) . . ?
C29 C30 H30 119.6 . . ?
C31 C30 H30 119.6 . . ?
C30 C31 C26 117.74(11) . . ?
C30 C31 C35 121.99(11) . . ?
C26 C31 C35 120.22(11) . . ?
C30 C31 Na1 93.06(7) . . ?
C26 C31 Na1 70.41(6) . . ?
C35 C31 Na1 107.58(7) . . ?
C31 C35 C37 113.17(11) . . ?
C31 C35 C36 110.66(10) . . ?
C37 C35 C36 109.88(11) . . ?
C31 C35 H35 107.6 . . ?
C37 C35 H35 107.6 . . ?
C36 C35 H35 107.6 . . ?
C35 C36 H36A 109.5 . . ?
C35 C36 H36B 109.5 . . ?
H36A C36 H36B 109.5 . . ?
C35 C36 H36C 109.5 . . ?
H36A C36 H36C 109.5 . . ?
H36B C36 H36C 109.5 . . ?
C35 C37 H37A 109.5 . . ?
C35 C37 H37B 109.5 . . ?
H37A C37 H37B 109.5 . . ?
C35 C37 H37C 109.5 . . ?
H37A C37 H37C 109.5 . . ?
H37B C37 H37C 109.5 . . ?
C41 C38 C39 107.45(10) . . ?
C41 C38 C40 107.86(10) . . ?
C39 C38 C40 105.96(10) . . ?
C41 C38 Si2 113.23(9) . . ?
C39 C38 Si2 111.16(8) . . ?
C40 C38 Si2 110.83(8) . . ?
C38 C39 H39A 109.5 . . ?
C38 C39 H39B 109.5 . . ?
H39A C39 H39B 109.5 . . ?
C38 C39 H39C 109.5 . . ?
H39A C39 H39C 109.5 . . ?
H39B C39 H39C 109.5 . . ?
C38 C40 H40A 109.5 . . ?
C38 C40 H40B 109.5 . . ?
H40A C40 H40B 109.5 . . ?
C38 C40 H40C 109.5 . . ?
H40A C40 H40C 109.5 . . ?
H40B C40 H40C 109.5 . . ?
C38 C41 H41A 109.5 . . ?
C38 C41 H41B 109.5 . . ?
H41A C41 H41B 109.5 . . ?
C38 C41 H41C 109.5 . . ?
H41A C41 H41C 109.5 . . ?
H41B C41 H41C 109.5 . . ?
C43 C42 C45 106.59(10) . . ?
C43 C42 C44 107.38(10) . . ?
C45 C42 C44 107.79(10) . . ?
C43 C42 Si2 110.37(8) . . ?
C45 C42 Si2 110.43(8) . . ?
C44 C42 Si2 113.96(9) . . ?
C42 C43 H43A 109.5 . . ?
C42 C43 H43B 109.5 . . ?
H43A C43 H43B 109.5 . . ?
C42 C43 H43C 109.5 . . ?
H43A C43 H43C 109.5 . . ?
H43B C43 H43C 109.5 . . ?
C42 C44 H44A 109.5 . . ?
C42 C44 H44B 109.5 . . ?
H44A C44 H44B 109.5 . . ?
C42 C44 H44C 109.5 . . ?
H44A C44 H44C 109.5 . . ?
H44B C44 H44C 109.5 . . ?
C42 C45 H45A 109.5 . . ?
C42 C45 H45B 109.5 . . ?
H45A C45 H45B 109.5 . . ?
C42 C45 H45C 109.5 . . ?
H45A C45 H45C 109.5 . . ?
H45B C45 H45C 109.5 . . ?
C47 C46 C48 105.72(10) . . ?
C47 C46 C49 107.89(10) . . ?
C48 C46 C49 108.09(10) . . ?
C47 C46 Si2 110.67(8) . . ?
C48 C46 Si2 109.62(8) . . ?
C49 C46 Si2 114.46(8) . . ?
C46 C47 H47A 109.5 . . ?
C46 C47 H47B 109.5 . . ?
H47A C47 H47B 109.5 . . ?
C46 C47 H47C 109.5 . . ?
H47A C47 H47C 109.5 . . ?
H47B C47 H47C 109.5 . . ?
C46 C48 H48A 109.5 . . ?
C46 C48 H48B 109.5 . . ?
H48A C48 H48B 109.5 . . ?
C46 C48 H48C 109.5 . . ?
H48A C48 H48C 109.5 . . ?
H48B C48 H48C 109.5 . . ?
C46 C49 H49A 109.5 . . ?
C46 C49 H49B 109.5 . . ?
H49A C49 H49B 109.5 . . ?
C46 C49 H49C 109.5 . . ?
H49A C49 H49C 109.5 . . ?
H49B C49 H49C 109.5 . . ?
Si3 C50 H50A 109.5 . . ?
Si3 C50 H50B 109.5 . . ?
H50A C50 H50B 109.5 . . ?
Si3 C50 H50C 109.5 . . ?
H50A C50 H50C 109.5 . . ?
H50B C50 H50C 109.5 . . ?
C52 C51 C53 107.65(11) . . ?
C52 C51 C54 107.88(11) . . ?
C53 C51 C54 108.67(10) . . ?
C52 C51 Si3 107.97(8) . . ?
C53 C51 Si3 111.07(8) . . ?
C54 C51 Si3 113.40(9) . . ?
C51 C52 H52A 109.5 . . ?
C51 C52 H52B 109.5 . . ?
H52A C52 H52B 109.5 . . ?
C51 C52 H52C 109.5 . . ?
H52A C52 H52C 109.5 . . ?
H52B C52 H52C 109.5 . . ?
C51 C53 H53A 109.5 . . ?
C51 C53 H53B 109.5 . . ?
H53A C53 H53B 109.5 . . ?
C51 C53 H53C 109.5 . . ?
H53A C53 H53C 109.5 . . ?
H53B C53 H53C 109.5 . . ?
C51 C54 H54A 109.5 . . ?
C51 C54 H54B 109.5 . . ?
H54A C54 H54B 109.5 . . ?
C51 C54 H54C 109.5 . . ?
H54A C54 H54C 109.5 . . ?
H54B C54 H54C 109.5 . . ?
C57 C55 C58 108.11(10) . . ?
C57 C55 C56 108.35(10) . . ?
C58 C55 C56 108.25(11) . . ?
C57 C55 Si3 112.40(8) . . ?
C58 C55 Si3 113.24(9) . . ?
C56 C55 Si3 106.31(8) . . ?
C55 C56 H56A 109.5 . . ?
C55 C56 H56B 109.5 . . ?
H56A C56 H56B 109.5 . . ?
C55 C56 H56C 109.5 . . ?
H56A C56 H56C 109.5 . . ?
H56B C56 H56C 109.5 . . ?
C55 C57 H57A 109.5 . . ?
C55 C57 H57B 109.5 . . ?
H57A C57 H57B 109.5 . . ?
C55 C57 H57C 109.5 . . ?
H57A C57 H57C 109.5 . . ?
H57B C57 H57C 109.5 . . ?
C55 C58 H58A 109.5 . . ?
C55 C58 H58B 109.5 . . ?
H58A C58 H58B 109.5 . . ?
C55 C58 H58C 109.5 . . ?
H58A C58 H58C 109.5 . . ?
H58B C58 H58C 109.5 . . ?
O2 C59 H59A 109.5 . . ?
O2 C59 H59B 109.5 . . ?
H59A C59 H59B 109.5 . . ?
O2 C59 H59C 109.5 . . ?
H59A C59 H59C 109.5 . . ?
H59B C59 H59C 109.5 . . ?
O2 C60 C61 112.81(11) . . ?
O2 C60 Na1 58.45(6) . . ?
C61 C60 Na1 87.59(8) . . ?
O2 C60 H60A 109.0 . . ?
C61 C60 H60A 109.0 . . ?
Na1 C60 H60A 69.3 . . ?
O2 C60 H60B 109.0 . . ?
C61 C60 H60B 109.0 . . ?
Na1 C60 H60B 162.8 . . ?
H60A C60 H60B 107.8 . . ?
O3 C61 C60 108.26(10) . . ?
O3 C61 H61A 110.0 . . ?
C60 C61 H61A 110.0 . . ?
O3 C61 H61B 110.0 . . ?
C60 C61 H61B 110.0 . . ?
H61A C61 H61B 108.4 . . ?
O3 C62 H62A 109.5 . . ?
O3 C62 H62B 109.5 . . ?
H62A C62 H62B 109.5 . . ?
O3 C62 H62C 109.5 . . ?
H62A C62 H62C 109.5 . . ?
H62B C62 H62C 109.5 . . ?
C65 C63 C64 119.92(12) 2_756 . ?
C65 C63 H63 120.0 2_756 . ?
C64 C63 H63 120.0 . . ?
C63 C64 C65 120.33(12) . . ?
C63 C64 H64 119.8 . . ?
C65 C64 H64 119.8 . . ?
C63 C65 C64 119.75(12) 2_756 . ?
C63 C65 H65 120.1 2_756 . ?
C64 C65 H65 120.1 . . ?
C33 C32 C27 109.4(3) . . ?
C33 C32 C34 109.6(3) . . ?
C27 C32 C34 114.7(3) . . ?
C33 C32 H32 107.6 . . ?
C27 C32 H32 107.6 . . ?
C34 C32 H32 107.6 . . ?
C32 C33 H33A 109.5 . . ?
C32 C33 H33B 109.5 . . ?
H33A C33 H33B 109.5 . . ?
C32 C33 H33C 109.5 . . ?
H33A C33 H33C 109.5 . . ?
H33B C33 H33C 109.5 . . ?
C32 C34 H34A 109.5 . . ?
C32 C34 H34B 109.5 . . ?
H34A C34 H34B 109.5 . . ?
C32 C34 H34C 109.5 . . ?
H34A C34 H34C 109.5 . . ?
H34B C34 H34C 109.5 . . ?
C27 C32D C33D 112.1(7) . . ?
C27 C32D C34D 107.9(5) . . ?
C33D C32D C34D 110.4(4) . . ?
C27 C32D H32D 108.8 . . ?
C33D C32D H32D 108.8 . . ?
C34D C32D H32D 108.8 . . ?
C32D C33D H33D 109.5 . . ?
C32D C33D H33E 109.5 . . ?
H33D C33D H33E 109.5 . . ?
C32D C33D H33F 109.5 . . ?
H33D C33D H33F 109.5 . . ?
H33E C33D H33F 109.5 . . ?
C32D C34D H34D 109.5 . . ?
C32D C34D H34E 109.5 . . ?
H34D C34D H34E 109.5 . . ?
C32D C34D H34F 109.5 . . ?
H34D C34D H34F 109.5 . . ?
H34E C34D H34F 109.5 . . ?

loop_
_geom_bond_atom_site_label_1
_geom_bond_atom_site_label_2
_geom_bond_distance
_geom_bond_site_symmetry_2
_geom_bond_publ_flag
Si1 C1 1.9690(11) . ?
Si1 Si2 2.4032(4) . ?
Si1 Al1 2.5502(5) . ?
Si1 H1 1.385(15) . ?
Si2 C42 1.9484(12) . ?
Si2 C46 1.9530(12) . ?
Si2 C38 1.9612(12) . ?
Si3 C50 1.9020(12) . ?
Si3 C55 1.9342(12) . ?
Si3 C51 1.9377(12) . ?
Si3 Al1 2.5048(4) . ?
Al1 O1 1.8125(8) . ?
Al1 N1 1.8323(10) . ?
Al1 Na1 3.1101(6) . ?
Na1 O1 2.2658(9) . ?
Na1 O3 2.3865(10) . ?
Na1 O2 2.4605(10) . ?
Na1 N1 2.5647(10) . ?
Na1 C60 2.8857(13) . ?
Na1 C26 2.9480(12) . ?
Na1 C31 3.1054(12) . ?
O1 C1 1.4603(13) . ?
O2 C59 1.4281(15) . ?
O2 C60 1.4296(15) . ?
O3 C62 1.4228(17) . ?
O3 C61 1.4287(17) . ?
N1 C11 1.2664(15) . ?
N2 C12 1.4006(14) . ?
N2 C11 1.4178(14) . ?
N2 C14 1.4332(15) . ?
N3 C13 1.3946(15) . ?
N3 C11 1.4165(14) . ?
N3 C26 1.4267(15) . ?
C1 C2 1.5200(14) . ?
C1 H1A 1.0000 . ?
C2 C7 1.4093(16) . ?
C2 C3 1.4139(16) . ?
C3 C4 1.3950(16) . ?
C3 C8 1.5152(17) . ?
C4 C5 1.3885(19) . ?
C4 H4 0.9500 . ?
C5 C6 1.3841(19) . ?
C5 C9 1.5134(17) . ?
C6 C7 1.3999(16) . ?
C6 H6 0.9500 . ?
C7 C10 1.5108(17) . ?
C8 H8A 0.9800 . ?
C8 H8B 0.9800 . ?
C8 H8C 0.9800 . ?
C9 H9A 0.9800 . ?
C9 H9B 0.9800 . ?
C9 H9C 0.9800 . ?
C10 H10A 0.9800 . ?
C10 H10B 0.9800 . ?
C10 H10C 0.9800 . ?
C12 C13 1.3303(18) . ?
C12 H12 0.9500 . ?
C13 H13 0.9500 . ?
C14 C19 1.4069(17) . ?
C14 C15 1.4121(17) . ?
C15 C16 1.3932(18) . ?
C15 C20 1.5205(18) . ?
C16 C17 1.388(2) . ?
C16 H16 0.9500 . ?
C17 C18 1.376(2) . ?
C17 H17 0.9500 . ?
C18 C19 1.3975(18) . ?
C18 H18 0.9500 . ?
C19 C23 1.5248(17) . ?
C20 C22 1.5319(17) . ?
C20 C21 1.5386(18) . ?
C20 H20 1.0000 . ?
C21 H21A 0.9800 . ?
C21 H21B 0.9800 . ?
C21 H21C 0.9800 . ?
C22 H22A 0.9800 . ?
C22 H22B 0.9800 . ?
C22 H22C 0.9800 . ?
C23 C24 1.5297(17) . ?
C23 C25 1.5393(17) . ?
C23 H23 1.0000 . ?
C24 H24A 0.9800 . ?
C24 H24B 0.9800 . ?
C24 H24C 0.9800 . ?
C25 H25A 0.9800 . ?
C25 H25B 0.9800 . ?
C25 H25C 0.9800 . ?
C26 C31 1.4034(17) . ?
C26 C27 1.4088(17) . ?
C27 C28 1.3981(19) . ?
C27 C32D 1.506(8) . ?
C27 C32 1.535(4) . ?
C28 C29 1.380(2) . ?
C28 H28 0.9500 . ?
C29 C30 1.3887(19) . ?
C29 H29 0.9500 . ?
C30 C31 1.3928(17) . ?
C30 H30 0.9500 . ?
C31 C35 1.5208(16) . ?
C35 C37 1.5259(18) . ?
C35 C36 1.5345(18) . ?
C35 H35 1.0000 . ?
C36 H36A 0.9800 . ?
C36 H36B 0.9800 . ?
C36 H36C 0.9800 . ?
C37 H37A 0.9800 . ?
C37 H37B 0.9800 . ?
C37 H37C 0.9800 . ?
C38 C41 1.5408(16) . ?
C38 C39 1.5410(18) . ?
C38 C40 1.5414(17) . ?
C39 H39A 0.9800 . ?
C39 H39B 0.9800 . ?
C39 H39C 0.9800 . ?
C40 H40A 0.9800 . ?
C40 H40B 0.9800 . ?
C40 H40C 0.9800 . ?
C41 H41A 0.9800 . ?
C41 H41B 0.9800 . ?
C41 H41C 0.9800 . ?
C42 C43 1.5404(17) . ?
C42 C45 1.5423(17) . ?
C42 C44 1.5432(17) . ?
C43 H43A 0.9800 . ?
C43 H43B 0.9800 . ?
C43 H43C 0.9800 . ?
C44 H44A 0.9800 . ?
C44 H44B 0.9800 . ?
C44 H44C 0.9800 . ?
C45 H45A 0.9800 . ?
C45 H45B 0.9800 . ?
C45 H45C 0.9800 . ?
C46 C47 1.5358(17) . ?
C46 C48 1.5394(17) . ?
C46 C49 1.5410(16) . ?
C47 H47A 0.9800 . ?
C47 H47B 0.9800 . ?
C47 H47C 0.9800 . ?
C48 H48A 0.9800 . ?
C48 H48B 0.9800 . ?
C48 H48C 0.9800 . ?
C49 H49A 0.9800 . ?
C49 H49B 0.9800 . ?
C49 H49C 0.9800 . ?
C50 H50A 0.9800 . ?
C50 H50B 0.9800 . ?
C50 H50C 0.9800 . ?
C51 C52 1.5340(18) . ?
C51 C53 1.5356(17) . ?
C51 C54 1.5375(17) . ?
C52 H52A 0.9800 . ?
C52 H52B 0.9800 . ?
C52 H52C 0.9800 . ?
C53 H53A 0.9800 . ?
C53 H53B 0.9800 . ?
C53 H53C 0.9800 . ?
C54 H54A 0.9800 . ?
C54 H54B 0.9800 . ?
C54 H54C 0.9800 . ?
C55 C57 1.5292(16) . ?
C55 C58 1.5346(17) . ?
C55 C56 1.5352(17) . ?
C56 H56A 0.9800 . ?
C56 H56B 0.9800 . ?
C56 H56C 0.9800 . ?
C57 H57A 0.9800 . ?
C57 H57B 0.9800 . ?
C57 H57C 0.9800 . ?
C58 H58A 0.9800 . ?
C58 H58B 0.9800 . ?
C58 H58C 0.9800 . ?
C59 H59A 0.9800 . ?
C59 H59B 0.9800 . ?
C59 H59C 0.9800 . ?
C60 C61 1.506(2) . ?
C60 H60A 0.9900 . ?
C60 H60B 0.9900 . ?
C61 H61A 0.9900 . ?
C61 H61B 0.9900 . ?
C62 H62A 0.9800 . ?
C62 H62B 0.9800 . ?
C62 H62C 0.9800 . ?
C63 C65 1.3852(19) 2_756 ?
C63 C64 1.3856(18) . ?
C63 H63 0.9500 . ?
C64 C65 1.3865(19) . ?
C64 H64 0.9500 . ?
C65 H65 0.9500 . ?
C32 C33 1.531(3) . ?
C32 C34 1.539(4) . ?
C32 H32 1.0000 . ?
C33 H33A 0.9800 . ?
C33 H33B 0.9800 . ?
C33 H33C 0.9800 . ?
C34 H34A 0.9800 . ?
C34 H34B 0.9800 . ?
C34 H34C 0.9800 . ?
C32D C33D 1.526(4) . ?
C32D C34D 1.533(4) . ?
C32D H32D 1.0000 . ?
C33D H33D 0.9800 . ?
C33D H33E 0.9800 . ?
C33D H33F 0.9800 . ?
C34D H34D 0.9800 . ?
C34D H34E 0.9800 . ?
C34D H34F 0.9800 . ?

loop_
_geom_torsion_atom_site_label_1
_geom_torsion_atom_site_label_2
_geom_torsion_atom_site_label_3
_geom_torsion_atom_site_label_4
_geom_torsion
_geom_torsion_site_symmetry_1
_geom_torsion_site_symmetry_2
_geom_torsion_site_symmetry_3
_geom_torsion_site_symmetry_4
_geom_torsion_publ_flag
N1 Al1 O1 C1 -144.01(7) . . . . ?
Si3 Al1 O1 C1 99.09(6) . . . . ?
Si1 Al1 O1 C1 -19.74(6) . . . . ?
Na1 Al1 O1 C1 -159.80(8) . . . . ?
N1 Al1 O1 Na1 15.79(4) . . . . ?
Si3 Al1 O1 Na1 -101.11(3) . . . . ?
Si1 Al1 O1 Na1 140.06(3) . . . . ?
O1 Al1 N1 C11 176.69(16) . . . . ?
Si3 Al1 N1 C11 -60.35(17) . . . . ?
Si1 Al1 N1 C11 100.74(17) . . . . ?
Na1 Al1 N1 C11 -169.57(18) . . . . ?
O1 Al1 N1 Na1 -13.75(4) . . . . ?
Si3 Al1 N1 Na1 109.22(3) . . . . ?
Si1 Al1 N1 Na1 -89.69(3) . . . . ?
Al1 O1 C1 C2 160.98(7) . . . . ?
Na1 O1 C1 C2 18.52(16) . . . . ?
Al1 O1 C1 Si1 25.20(7) . . . . ?
Na1 O1 C1 Si1 -117.26(10) . . . . ?
O1 C1 C2 C7 -68.83(13) . . . . ?
Si1 C1 C2 C7 53.44(14) . . . . ?
O1 C1 C2 C3 110.02(11) . . . . ?
Si1 C1 C2 C3 -127.70(10) . . . . ?
C7 C2 C3 C4 -3.50(16) . . . . ?
C1 C2 C3 C4 177.59(10) . . . . ?
C7 C2 C3 C8 173.57(10) . . . . ?
C1 C2 C3 C8 -5.34(16) . . . . ?
C2 C3 C4 C5 0.74(18) . . . . ?
C8 C3 C4 C5 -176.49(11) . . . . ?
C3 C4 C5 C6 1.64(18) . . . . ?
C3 C4 C5 C9 179.97(12) . . . . ?
C4 C5 C6 C7 -1.21(18) . . . . ?
C9 C5 C6 C7 -179.52(12) . . . . ?
C5 C6 C7 C2 -1.60(18) . . . . ?
C5 C6 C7 C10 177.35(11) . . . . ?
C3 C2 C7 C6 3.90(16) . . . . ?
C1 C2 C7 C6 -177.23(10) . . . . ?
C3 C2 C7 C10 -174.98(10) . . . . ?
C1 C2 C7 C10 3.88(17) . . . . ?
Al1 N1 C11 N3 156.64(12) . . . . ?
Na1 N1 C11 N3 -11.32(14) . . . . ?
Al1 N1 C11 N2 -23.9(3) . . . . ?
Na1 N1 C11 N2 168.16(9) . . . . ?
C13 N3 C11 N1 179.06(11) . . . . ?
C26 N3 C11 N1 8.66(18) . . . . ?
C13 N3 C11 N2 -0.54(12) . . . . ?
C26 N3 C11 N2 -170.95(10) . . . . ?
C12 N2 C11 N1 -179.30(11) . . . . ?
C14 N2 C11 N1 -5.68(19) . . . . ?
C12 N2 C11 N3 0.27(11) . . . . ?
C14 N2 C11 N3 173.89(10) . . . . ?
C11 N2 C12 C13 0.10(13) . . . . ?
C14 N2 C12 C13 -174.03(10) . . . . ?
N2 C12 C13 N3 -0.43(13) . . . . ?
C11 N3 C13 C12 0.64(13) . . . . ?
C26 N3 C13 C12 171.36(11) . . . . ?
C12 N2 C14 C19 -61.62(14) . . . . ?
C11 N2 C14 C19 125.38(12) . . . . ?
C12 N2 C14 C15 112.07(12) . . . . ?
C11 N2 C14 C15 -60.93(15) . . . . ?
C19 C14 C15 C16 -5.97(17) . . . . ?
N2 C14 C15 C16 -179.48(10) . . . . ?
C19 C14 C15 C20 168.08(11) . . . . ?
N2 C14 C15 C20 -5.42(16) . . . . ?
C14 C15 C16 C17 2.92(19) . . . . ?
C20 C15 C16 C17 -171.12(12) . . . . ?
C15 C16 C17 C18 1.4(2) . . . . ?
C16 C17 C18 C19 -2.8(2) . . . . ?
C17 C18 C19 C14 -0.15(19) . . . . ?
C17 C18 C19 C23 176.12(12) . . . . ?
C15 C14 C19 C18 4.65(17) . . . . ?
N2 C14 C19 C18 178.19(10) . . . . ?
C15 C14 C19 C23 -171.43(11) . . . . ?
N2 C14 C19 C23 2.11(17) . . . . ?
C16 C15 C20 C22 -12.93(16) . . . . ?
C14 C15 C20 C22 173.25(11) . . . . ?
C16 C15 C20 C21 108.19(13) . . . . ?
C14 C15 C20 C21 -65.63(14) . . . . ?
C18 C19 C23 C24 53.59(15) . . . . ?
C14 C19 C23 C24 -130.35(13) . . . . ?
C18 C19 C23 C25 -68.51(14) . . . . ?
C14 C19 C23 C25 107.55(13) . . . . ?
C13 N3 C26 C31 100.16(13) . . . . ?
C11 N3 C26 C31 -90.45(14) . . . . ?
C13 N3 C26 C27 -75.78(14) . . . . ?
C11 N3 C26 C27 93.61(14) . . . . ?
C13 N3 C26 Na1 -170.80(9) . . . . ?
C11 N3 C26 Na1 -1.41(13) . . . . ?
C31 C26 C27 C28 1.18(17) . . . . ?
N3 C26 C27 C28 176.97(10) . . . . ?
Na1 C26 C27 C28 -79.27(11) . . . . ?
C31 C26 C27 C32D 179.4(3) . . . . ?
N3 C26 C27 C32D -4.8(3) . . . . ?
Na1 C26 C27 C32D 98.9(3) . . . . ?
C31 C26 C27 C32 -177.34(18) . . . . ?
N3 C26 C27 C32 -1.6(2) . . . . ?
Na1 C26 C27 C32 102.20(18) . . . . ?
C26 C27 C28 C29 -1.06(19) . . . . ?
C32D C27 C28 C29 -179.1(3) . . . . ?
C32 C27 C28 C29 177.54(18) . . . . ?
C27 C28 C29 C30 0.2(2) . . . . ?
C28 C29 C30 C31 0.7(2) . . . . ?
C29 C30 C31 C26 -0.57(18) . . . . ?
C29 C30 C31 C35 -178.17(11) . . . . ?
C29 C30 C31 Na1 68.87(12) . . . . ?
C27 C26 C31 C30 -0.38(17) . . . . ?
N3 C26 C31 C30 -176.15(10) . . . . ?
Na1 C26 C31 C30 82.93(10) . . . . ?
C27 C26 C31 C35 177.26(10) . . . . ?
N3 C26 C31 C35 1.50(16) . . . . ?
Na1 C26 C31 C35 -99.43(10) . . . . ?
C27 C26 C31 Na1 -83.31(10) . . . . ?
N3 C26 C31 Na1 100.92(9) . . . . ?
C30 C31 C35 C37 -32.65(16) . . . . ?
C26 C31 C35 C37 149.80(11) . . . . ?
Na1 C31 C35 C37 72.66(11) . . . . ?
C30 C31 C35 C36 91.17(15) . . . . ?
C26 C31 C35 C36 -86.37(14) . . . . ?
Na1 C31 C35 C36 -163.52(9) . . . . ?
C59 O2 C60 C61 -63.49(14) . . . . ?
Na1 O2 C60 C61 71.83(10) . . . . ?
C59 O2 C60 Na1 -135.33(10) . . . . ?
C62 O3 C61 C60 177.32(10) . . . . ?
Na1 O3 C61 C60 -3.49(12) . . . . ?
O2 C60 C61 O3 -51.45(14) . . . . ?
Na1 C60 C61 O3 2.69(9) . . . . ?
C65 C63 C64 C65 0.0(2) 2_756 . . . ?
C63 C64 C65 C63 0.0(2) . . . 2_756 ?
C28 C27 C32 C33 84.6(4) . . . . ?
C26 C27 C32 C33 -96.9(4) . . . . ?
C28 C27 C32 C34 -39.0(4) . . . . ?
C26 C27 C32 C34 139.5(3) . . . . ?
C28 C27 C32D C33D 52.6(6) . . . . ?
C26 C27 C32D C33D -125.4(6) . . . . ?
C28 C27 C32D C34D -69.1(6) . . . . ?
C26 C27 C32D C34D 112.8(5) . . . . ?
